data_7000576
loop_
_publ_author_name
'Welch, Gregory C.'
'Prieto, Roberto'
'Dureen, Meghan A.'
'Lough, Alan J.'
'Labeodan, Oijsamola A.'
'H\"oltrichter-R\"ossmann, Thorsten'
'Stephan, Douglas W.'

_publ_section_title
;
 Reactions of phosphines with electron deficient boranes
;
_journal_coden_ASTM DTARAF
_journal_issue 9
_journal_name_full 'Dalton Transactions'
_journal_page_first 1559
_journal_page_last 1570
_journal_paper_doi 10.1039/b814486a
_journal_year 2009
_chemical_formula_sum 'C37 H40 B Cl2 F10 P'
_chemical_formula_weight 787.37
_space_group_IT_number 2
_symmetry_cell_setting triclinic
_symmetry_space_group_name_Hall '-P 1'
_symmetry_space_group_name_H-M 'P -1'
_atom_sites_solution_hydrogens geom
_atom_sites_solution_primary direct
_atom_sites_solution_secondary difmap
_audit_creation_method SHELXL-97
_cell_angle_alpha 73.387(3)
_cell_angle_beta 77.620(3)
_cell_angle_gamma 82.653(3)
_cell_formula_units_Z 2
_cell_length_a 11.635(3)
_cell_length_b 12.659(3)
_cell_length_c 13.371(3)
_cell_measurement_reflns_used 4767
_cell_measurement_temperature 296(2)
_cell_measurement_theta_max 25.00
_cell_measurement_theta_min 2.37
_cell_volume 1838.6(8)
_computing_cell_refinement 'Bruker SMART'
_computing_data_collection 'Bruker SMART'
_computing_data_reduction 'Bruker SAINT'
_computing_molecular_graphics 'Bruker SHELXTL'
_computing_publication_material 'Bruker SHELXTL'
_computing_structure_refinement 'SHELXL-97 (Sheldrick, 1997)'
_computing_structure_solution 'SHELXS-97 (Sheldrick, 1990)'
_diffrn_ambient_temperature 296(2)
_diffrn_measured_fraction_theta_full 0.997
_diffrn_measured_fraction_theta_max 0.997
_diffrn_radiation_monochromator graphite
_diffrn_radiation_source 'fine-focus sealed tube'
_diffrn_radiation_type MoK\a
_diffrn_radiation_wavelength 0.71073
_diffrn_reflns_av_R_equivalents 0.0262
_diffrn_reflns_av_sigmaI/netI 0.0313
_diffrn_reflns_limit_h_max 13
_diffrn_reflns_limit_h_min -13
_diffrn_reflns_limit_k_max 15
_diffrn_reflns_limit_k_min -15
_diffrn_reflns_limit_l_max 15
_diffrn_reflns_limit_l_min -15
_diffrn_reflns_number 17839
_diffrn_reflns_theta_full 25.00
_diffrn_reflns_theta_max 25.00
_diffrn_reflns_theta_min 1.80
_exptl_absorpt_coefficient_mu 0.298
_exptl_absorpt_correction_T_max 0.942
_exptl_absorpt_correction_T_min 0.886
_exptl_absorpt_correction_type multi-scan
_exptl_crystal_colour Colorless
_exptl_crystal_density_diffrn 1.422
_exptl_crystal_density_method 'not measured'
_exptl_crystal_description Block
_exptl_crystal_F_000 812
_exptl_crystal_size_max 0.56
_exptl_crystal_size_mid 0.34
_exptl_crystal_size_min 0.20
_refine_diff_density_max 0.978
_refine_diff_density_min -0.478
_refine_diff_density_rms 0.067
_refine_ls_extinction_method none
_refine_ls_goodness_of_fit_ref 1.046
_refine_ls_hydrogen_treatment constr
_refine_ls_matrix_type full
_refine_ls_number_parameters 464
_refine_ls_number_reflns 6441
_refine_ls_number_restraints 0
_refine_ls_restrained_S_all 1.046
_refine_ls_R_factor_all 0.0899
_refine_ls_R_factor_gt 0.0687
_refine_ls_shift/su_max 0.001
_refine_ls_shift/su_mean 0.000
_refine_ls_structure_factor_coef Fsqd
_refine_ls_weighting_details 'calc w=1/[\s^2^(Fo^2^)+(0.1244P)^2^+1.2066P] where P=(Fo^2^+2Fc^2^)/3'
_refine_ls_weighting_scheme calc
_refine_ls_wR_factor_gt 0.1954
_refine_ls_wR_factor_ref 0.2180
_reflns_number_gt 4731
_reflns_number_total 6441
_reflns_threshold_expression >2sigma(I)
_cod_data_source_file B814486a.txt
_cod_data_source_block Cy3P-C6F4-BF(C6F5)Ph-CH2Cl2
_cod_original_cell_volume 1838.7(7)
_cod_original_sg_symbol_H-M P-1
_cod_database_code 7000576

loop_
_symmetry_equiv_pos_as_xyz
'x, y, z'
'-x, -y, -z'

loop_
_atom_site_label
_atom_site_type_symbol
_atom_site_fract_x
_atom_site_fract_y
_atom_site_fract_z
_atom_site_U_iso_or_equiv
_atom_site_adp_type
_atom_site_occupancy
_atom_site_symmetry_multiplicity
_atom_site_calc_flag
_atom_site_refinement_flags
_atom_site_disorder_assembly
_atom_site_disorder_group
P1 P 0.71478(7) 0.79286(7) 0.27088(6) 0.0392(2) Uani 1 1 d . . .
B1 B 0.6131(4) 0.8389(3) 0.7429(3) 0.0492(10) Uani 1 1 d . . .
F1 F 0.5564(2) 0.94395(16) 0.75217(16) 0.0594(6) Uani 1 1 d . . .
F2 F 0.4371(2) 0.7505(2) 0.65620(18) 0.0738(7) Uani 1 1 d . . .
F3 F 0.2766(3) 0.6104(3) 0.7647(3) 0.0983(10) Uani 1 1 d . . .
F4 F 0.2564(3) 0.5259(3) 0.9767(3) 0.1114(11) Uani 1 1 d . . .
F5 F 0.3993(3) 0.5916(3) 1.0815(2) 0.1042(10) Uani 1 1 d . . .
F6 F 0.5589(3) 0.7356(3) 0.97575(19) 0.0853(8) Uani 1 1 d . . .
F7 F 0.6083(2) 1.02789(16) 0.54084(16) 0.0659(6) Uani 1 1 d . . .
F8 F 0.6569(2) 1.01088(16) 0.34866(16) 0.0633(6) Uani 1 1 d . . .
F9 F 0.75850(19) 0.62736(15) 0.47466(15) 0.0536(5) Uani 1 1 d . . .
F10 F 0.7038(2) 0.64471(16) 0.66783(15) 0.0580(6) Uani 1 1 d . . .
C1 C 0.7376(4) 0.8206(3) 0.7835(3) 0.0536(9) Uani 1 1 d . . .
C2 C 0.7900(4) 0.7184(4) 0.8320(3) 0.0709(12) Uani 1 1 d . . .
H2A H 0.7489 0.6553 0.8491 0.085 Uiso 1 1 calc R . .
C3 C 0.9019(5) 0.7093(6) 0.8551(4) 0.0936(17) Uani 1 1 d . . .
H3A H 0.9346 0.6401 0.8871 0.112 Uiso 1 1 calc R . .
C4 C 0.9643(6) 0.7987(7) 0.8320(6) 0.111(2) Uani 1 1 d . . .
H4A H 1.0399 0.7915 0.8468 0.134 Uiso 1 1 calc R . .
C5 C 0.9145(5) 0.9003(7) 0.7864(6) 0.110(2) Uani 1 1 d . . .
H5A H 0.9563 0.9625 0.7722 0.132 Uiso 1 1 calc R . .
C6 C 0.8028(4) 0.9128(4) 0.7608(4) 0.0742(12) Uani 1 1 d . . .
H6A H 0.7715 0.9825 0.7286 0.089 Uiso 1 1 calc R . .
C7 C 0.5135(3) 0.7472(3) 0.8087(3) 0.0533(9) Uani 1 1 d . . .
C8 C 0.4348(4) 0.7133(3) 0.7617(3) 0.0571(9) Uani 1 1 d . . .
C9 C 0.3491(4) 0.6405(4) 0.8167(4) 0.0670(11) Uani 1 1 d . . .
C10 C 0.3391(4) 0.5984(4) 0.9237(4) 0.0751(13) Uani 1 1 d . . .
C11 C 0.4106(4) 0.6308(4) 0.9751(3) 0.0690(12) Uani 1 1 d . . .
C12 C 0.4953(4) 0.7040(3) 0.9185(3) 0.0602(10) Uani 1 1 d . . .
C13 C 0.6496(3) 0.8361(3) 0.6168(3) 0.0448(8) Uani 1 1 d . . .
C14 C 0.6433(3) 0.9252(3) 0.5291(3) 0.0459(8) Uani 1 1 d . . .
C15 C 0.6690(3) 0.9174(3) 0.4253(3) 0.0442(8) Uani 1 1 d . . .
C16 C 0.7053(3) 0.8171(3) 0.4000(2) 0.0414(7) Uani 1 1 d . . .
C17 C 0.7189(3) 0.7278(3) 0.4881(3) 0.0423(7) Uani 1 1 d . . .
C18 C 0.6917(3) 0.7386(3) 0.5900(3) 0.0436(8) Uani 1 1 d . . .
C19 C 0.8481(3) 0.7037(3) 0.2470(3) 0.0460(8) Uani 1 1 d . . .
H19A H 0.8335 0.6326 0.2997 0.055 Uiso 1 1 calc R . .
C20 C 0.9598(3) 0.7412(4) 0.2679(4) 0.0606(10) Uani 1 1 d . . .
H20A H 0.9841 0.8080 0.2138 0.073 Uiso 1 1 calc R . .
H20B H 0.9434 0.7570 0.3366 0.073 Uiso 1 1 calc R . .
C21 C 1.0575(4) 0.6496(4) 0.2656(4) 0.0754(12) Uani 1 1 d . . .
H21A H 1.1292 0.6746 0.2744 0.090 Uiso 1 1 calc R . .
H21B H 1.0357 0.5861 0.3248 0.090 Uiso 1 1 calc R . .
C22 C 1.0814(4) 0.6150(4) 0.1635(4) 0.0823(14) Uani 1 1 d . . .
H22A H 1.1383 0.5516 0.1691 0.099 Uiso 1 1 calc R . .
H22B H 1.1153 0.6748 0.1054 0.099 Uiso 1 1 calc R . .
C23 C 0.9696(4) 0.5856(4) 0.1390(3) 0.0708(12) Uani 1 1 d . . .
H23A H 0.9422 0.5190 0.1916 0.085 Uiso 1 1 calc R . .
H23B H 0.9874 0.5705 0.0700 0.085 Uiso 1 1 calc R . .
C24 C 0.8717(4) 0.6784(3) 0.1391(3) 0.0586(10) Uani 1 1 d . . .
H24A H 0.8956 0.7438 0.0830 0.070 Uiso 1 1 calc R . .
H24B H 0.8006 0.6557 0.1268 0.070 Uiso 1 1 calc R . .
C25 C 0.5867(3) 0.7192(3) 0.2774(3) 0.0423(7) Uani 1 1 d . . .
H25A H 0.5874 0.7164 0.2048 0.051 Uiso 1 1 calc R . .
C26 C 0.4717(3) 0.7858(3) 0.3109(4) 0.0571(9) Uani 1 1 d . . .
H26A H 0.4655 0.7893 0.3834 0.069 Uiso 1 1 calc R . .
H26B H 0.4723 0.8607 0.2651 0.069 Uiso 1 1 calc R . .
C27 C 0.3664(4) 0.7302(3) 0.3024(4) 0.0721(12) Uani 1 1 d . . .
H27A H 0.2939 0.7704 0.3266 0.087 Uiso 1 1 calc R . .
H27B H 0.3693 0.7331 0.2286 0.087 Uiso 1 1 calc R . .
C28 C 0.3656(4) 0.6100(3) 0.3686(4) 0.0739(12) Uani 1 1 d . . .
H28A H 0.3551 0.6072 0.4433 0.089 Uiso 1 1 calc R . .
H28B H 0.3000 0.5763 0.3588 0.089 Uiso 1 1 calc R . .
C29 C 0.4795(4) 0.5465(3) 0.3363(4) 0.0638(11) Uani 1 1 d . . .
H29A H 0.4866 0.5440 0.2633 0.077 Uiso 1 1 calc R . .
H29B H 0.4786 0.4711 0.3810 0.077 Uiso 1 1 calc R . .
C30 C 0.5856(3) 0.5997(3) 0.3462(3) 0.0536(9) Uani 1 1 d . . .
H30A H 0.6578 0.5583 0.3235 0.064 Uiso 1 1 calc R . .
H30B H 0.5814 0.5982 0.4198 0.064 Uiso 1 1 calc R . .
C31 C 0.7070(3) 0.9231(3) 0.1683(3) 0.0431(7) Uani 1 1 d . . .
H31A H 0.6431 0.9700 0.1982 0.052 Uiso 1 1 calc R . .
C32 C 0.6738(3) 0.9113(3) 0.0664(3) 0.0501(8) Uani 1 1 d . . .
H32A H 0.7364 0.8683 0.0316 0.060 Uiso 1 1 calc R . .
H32B H 0.6022 0.8727 0.0846 0.060 Uiso 1 1 calc R . .
C33 C 0.6550(4) 1.0252(3) -0.0087(3) 0.0594(10) Uani 1 1 d . . .
H33A H 0.6380 1.0169 -0.0739 0.071 Uiso 1 1 calc R . .
H33B H 0.5874 1.0651 0.0239 0.071 Uiso 1 1 calc R . .
C34 C 0.7627(4) 1.0918(4) -0.0351(3) 0.0701(12) Uani 1 1 d . . .
H34A H 0.8278 1.0572 -0.0761 0.084 Uiso 1 1 calc R . .
H34B H 0.7451 1.1657 -0.0781 0.084 Uiso 1 1 calc R . .
C35 C 0.7987(4) 1.0992(3) 0.0654(3) 0.0676(11) Uani 1 1 d . . .
H35A H 0.8705 1.1375 0.0463 0.081 Uiso 1 1 calc R . .
H35B H 0.7375 1.1420 0.1017 0.081 Uiso 1 1 calc R . .
C36 C 0.8188(3) 0.9865(3) 0.1399(3) 0.0523(9) Uani 1 1 d . . .
H36A H 0.8385 0.9947 0.2041 0.063 Uiso 1 1 calc R . .
H36B H 0.8843 0.9454 0.1062 0.063 Uiso 1 1 calc R . .
C100 C 1.0486(18) 0.7652(15) 0.5758(11) 0.309(11) Uani 1 1 d . . .
H10A H 1.0234 0.7523 0.6541 0.371 Uiso 0.50 1 d P . .
H10B H 0.9789 0.8098 0.5501 0.371 Uiso 0.50 1 d P . .
H10C H 1.1122 0.7691 0.6075 0.371 Uiso 0.50 1 d P . .
H10D H 0.9755 0.7730 0.6309 0.371 Uiso 0.50 1 d P . .
Cl1 Cl 1.0503(4) 0.6487(3) 0.5524(3) 0.2272(16) Uani 1 1 d . . .
Cl2 Cl 1.1492(8) 0.8446(9) 0.5420(9) 0.312(6) Uani 0.50 1 d P . .
Cl2A Cl 1.0419(8) 0.8691(7) 0.4749(7) 0.210(3) Uiso 0.50 1 d P . .

loop_
_atom_site_aniso_label
_atom_site_aniso_U_11
_atom_site_aniso_U_22
_atom_site_aniso_U_33
_atom_site_aniso_U_23
_atom_site_aniso_U_13
_atom_site_aniso_U_12
P1 0.0430(5) 0.0402(5) 0.0358(4) -0.0122(3) -0.0067(3) -0.0050(3)
B1 0.070(3) 0.040(2) 0.040(2) -0.0139(16) -0.0108(19) -0.0030(18)
F1 0.0787(15) 0.0468(11) 0.0536(12) -0.0208(10) -0.0089(11) 0.0035(10)
F2 0.0766(16) 0.0955(18) 0.0554(14) -0.0213(13) -0.0132(12) -0.0238(14)
F3 0.0844(19) 0.120(2) 0.107(2) -0.0563(19) 0.0029(16) -0.0429(17)
F4 0.117(2) 0.097(2) 0.104(2) -0.0241(18) 0.0360(19) -0.0472(19)
F5 0.126(3) 0.113(2) 0.0522(16) -0.0059(15) 0.0123(15) -0.0163(19)
F6 0.101(2) 0.112(2) 0.0494(14) -0.0303(14) -0.0112(13) -0.0176(16)
F7 0.1101(19) 0.0386(11) 0.0489(12) -0.0169(9) -0.0133(12) 0.0046(11)
F8 0.1043(18) 0.0396(11) 0.0433(11) -0.0082(9) -0.0164(11) 0.0018(11)
F9 0.0749(14) 0.0409(11) 0.0464(11) -0.0163(9) -0.0136(10) 0.0056(9)
F10 0.0897(16) 0.0416(11) 0.0414(11) -0.0088(9) -0.0162(10) 0.0020(10)
C1 0.068(2) 0.055(2) 0.0433(19) -0.0227(17) -0.0097(17) -0.0042(18)
C2 0.083(3) 0.085(3) 0.054(2) -0.031(2) -0.025(2) 0.010(2)
C3 0.098(4) 0.122(5) 0.084(4) -0.058(3) -0.041(3) 0.022(4)
C4 0.082(4) 0.167(7) 0.122(5) -0.090(5) -0.045(4) 0.020(4)
C5 0.081(4) 0.148(6) 0.134(5) -0.085(5) -0.010(4) -0.035(4)
C6 0.077(3) 0.076(3) 0.079(3) -0.032(2) -0.015(2) -0.014(2)
C7 0.065(2) 0.048(2) 0.047(2) -0.0189(16) -0.0010(17) -0.0030(17)
C8 0.067(2) 0.057(2) 0.048(2) -0.0206(17) 0.0005(18) -0.0077(19)
C9 0.065(3) 0.066(3) 0.074(3) -0.032(2) 0.002(2) -0.014(2)
C10 0.083(3) 0.062(3) 0.072(3) -0.023(2) 0.020(2) -0.020(2)
C11 0.083(3) 0.064(3) 0.047(2) -0.0111(19) 0.010(2) -0.003(2)
C12 0.074(3) 0.062(2) 0.045(2) -0.0210(18) -0.0052(19) -0.002(2)
C13 0.053(2) 0.0430(18) 0.0406(18) -0.0142(15) -0.0088(15) -0.0061(15)
C14 0.061(2) 0.0351(17) 0.0450(19) -0.0165(14) -0.0100(16) -0.0026(15)
C15 0.056(2) 0.0345(16) 0.0419(18) -0.0070(14) -0.0118(15) -0.0044(14)
C16 0.0456(18) 0.0430(18) 0.0380(17) -0.0132(14) -0.0074(14) -0.0063(14)
C17 0.0492(19) 0.0356(16) 0.0445(18) -0.0139(14) -0.0106(15) -0.0017(14)
C18 0.053(2) 0.0405(18) 0.0375(17) -0.0069(14) -0.0125(15) -0.0057(14)
C19 0.0445(19) 0.0486(19) 0.0439(18) -0.0137(15) -0.0050(15) -0.0018(15)
C20 0.045(2) 0.069(3) 0.071(3) -0.024(2) -0.0115(18) -0.0031(18)
C21 0.050(2) 0.081(3) 0.094(3) -0.022(3) -0.016(2) 0.003(2)
C22 0.069(3) 0.073(3) 0.087(3) -0.016(3) 0.005(2) 0.014(2)
C23 0.082(3) 0.069(3) 0.056(2) -0.024(2) -0.001(2) 0.014(2)
C24 0.068(2) 0.061(2) 0.047(2) -0.0212(18) -0.0059(18) 0.0009(19)
C25 0.0456(18) 0.0403(17) 0.0427(18) -0.0107(14) -0.0093(14) -0.0080(14)
C26 0.048(2) 0.0433(19) 0.079(3) -0.0166(18) -0.0084(18) -0.0039(16)
C27 0.048(2) 0.058(2) 0.108(4) -0.013(2) -0.021(2) -0.0051(18)
C28 0.057(2) 0.059(2) 0.100(4) -0.006(2) -0.016(2) -0.017(2)
C29 0.068(3) 0.043(2) 0.080(3) -0.0031(19) -0.023(2) -0.0137(18)
C30 0.055(2) 0.0407(19) 0.064(2) -0.0094(17) -0.0139(18) -0.0067(16)
C31 0.0502(19) 0.0411(17) 0.0397(17) -0.0101(14) -0.0105(15) -0.0074(14)
C32 0.060(2) 0.050(2) 0.0423(19) -0.0107(15) -0.0129(16) -0.0091(16)
C33 0.072(3) 0.061(2) 0.047(2) -0.0070(17) -0.0214(19) -0.0106(19)
C34 0.085(3) 0.063(3) 0.054(2) 0.0054(19) -0.018(2) -0.019(2)
C35 0.081(3) 0.057(2) 0.064(3) 0.0020(19) -0.024(2) -0.028(2)
C36 0.057(2) 0.052(2) 0.047(2) -0.0051(16) -0.0128(16) -0.0147(17)
C100 0.47(3) 0.33(2) 0.156(11) -0.132(13) 0.075(13) -0.23(2)
Cl1 0.317(5) 0.206(3) 0.155(2) -0.032(2) -0.027(3) -0.075(3)
Cl2 0.224(8) 0.320(10) 0.386(13) -0.173(9) 0.150(9) -0.167(8)

loop_
_atom_type_symbol
_atom_type_description
_atom_type_scat_dispersion_real
_atom_type_scat_dispersion_imag
_atom_type_scat_source
C C 0.0033 0.0016 'International Tables Vol C Tables 4.2.6.8 and 6.1.1.4'
H H 0.0000 0.0000 'International Tables Vol C Tables 4.2.6.8 and 6.1.1.4'
B B 0.0013 0.0007 'International Tables Vol C Tables 4.2.6.8 and 6.1.1.4'
F F 0.0171 0.0103 'International Tables Vol C Tables 4.2.6.8 and 6.1.1.4'
P P 0.1023 0.0942 'International Tables Vol C Tables 4.2.6.8 and 6.1.1.4'
Cl Cl 0.1484 0.1585 'International Tables Vol C Tables 4.2.6.8 and 6.1.1.4'

loop_
_geom_angle_atom_site_label_1
_geom_angle_atom_site_label_2
_geom_angle_atom_site_label_3
_geom_angle
_geom_angle_site_symmetry_1
_geom_angle_site_symmetry_3
_geom_angle_publ_flag
C16 P1 C19 107.47(16) . . ?
C16 P1 C31 110.94(15) . . ?
C19 P1 C31 114.52(16) . . ?
C16 P1 C25 107.92(15) . . ?
C19 P1 C25 108.68(16) . . ?
C31 P1 C25 107.11(15) . . ?
F1 B1 C1 109.4(3) . . ?
F1 B1 C13 111.1(3) . . ?
C1 B1 C13 104.6(3) . . ?
F1 B1 C7 105.3(3) . . ?
C1 B1 C7 116.6(3) . . ?
C13 B1 C7 109.9(3) . . ?
C2 C1 C6 116.9(4) . . ?
C2 C1 B1 125.2(4) . . ?
C6 C1 B1 117.7(4) . . ?
C3 C2 C1 121.3(5) . . ?
C3 C2 H2A 119.3 . . ?
C1 C2 H2A 119.3 . . ?
C4 C3 C2 121.3(6) . . ?
C4 C3 H3A 119.4 . . ?
C2 C3 H3A 119.4 . . ?
C3 C4 C5 118.8(6) . . ?
C3 C4 H4A 120.6 . . ?
C5 C4 H4A 120.6 . . ?
C4 C5 C6 121.6(6) . . ?
C4 C5 H5A 119.2 . . ?
C6 C5 H5A 119.2 . . ?
C5 C6 C1 120.1(5) . . ?
C5 C6 H6A 120.0 . . ?
C1 C6 H6A 120.0 . . ?
C8 C7 C12 113.3(4) . . ?
C8 C7 B1 123.9(3) . . ?
C12 C7 B1 122.6(3) . . ?
F2 C8 C9 114.9(4) . . ?
F2 C8 C7 121.1(3) . . ?
C9 C8 C7 124.1(4) . . ?
F3 C9 C10 120.0(4) . . ?
F3 C9 C8 120.5(4) . . ?
C10 C9 C8 119.5(4) . . ?
C11 C10 F4 121.3(4) . . ?
C11 C10 C9 119.5(4) . . ?
F4 C10 C9 119.2(5) . . ?
F5 C11 C10 119.9(4) . . ?
F5 C11 C12 120.1(4) . . ?
C10 C11 C12 120.0(4) . . ?
F6 C12 C11 116.2(4) . . ?
F6 C12 C7 120.1(4) . . ?
C11 C12 C7 123.7(4) . . ?
C14 C13 C18 112.9(3) . . ?
C14 C13 B1 126.3(3) . . ?
C18 C13 B1 120.8(3) . . ?
F7 C14 C13 120.6(3) . . ?
F7 C14 C15 115.4(3) . . ?
C13 C14 C15 124.0(3) . . ?
F8 C15 C14 117.1(3) . . ?
F8 C15 C16 120.6(3) . . ?
C14 C15 C16 122.3(3) . . ?
C15 C16 C17 113.9(3) . . ?
C15 C16 P1 125.6(3) . . ?
C17 C16 P1 119.8(2) . . ?
F9 C17 C18 117.8(3) . . ?
F9 C17 C16 120.2(3) . . ?
C18 C17 C16 122.0(3) . . ?
F10 C18 C17 115.8(3) . . ?
F10 C18 C13 119.5(3) . . ?
C17 C18 C13 124.7(3) . . ?
C24 C19 C20 110.9(3) . . ?
C24 C19 P1 114.2(3) . . ?
C20 C19 P1 114.5(2) . . ?
C24 C19 H19A 105.4 . . ?
C20 C19 H19A 105.4 . . ?
P1 C19 H19A 105.4 . . ?
C21 C20 C19 108.8(3) . . ?
C21 C20 H20A 109.9 . . ?
C19 C20 H20A 109.9 . . ?
C21 C20 H20B 109.9 . . ?
C19 C20 H20B 109.9 . . ?
H20A C20 H20B 108.3 . . ?
C22 C21 C20 112.7(4) . . ?
C22 C21 H21A 109.1 . . ?
C20 C21 H21A 109.1 . . ?
C22 C21 H21B 109.1 . . ?
C20 C21 H21B 109.1 . . ?
H21A C21 H21B 107.8 . . ?
C21 C22 C23 111.8(4) . . ?
C21 C22 H22A 109.2 . . ?
C23 C22 H22A 109.2 . . ?
C21 C22 H22B 109.2 . . ?
C23 C22 H22B 109.2 . . ?
H22A C22 H22B 107.9 . . ?
C22 C23 C24 112.1(4) . . ?
C22 C23 H23A 109.2 . . ?
C24 C23 H23A 109.2 . . ?
C22 C23 H23B 109.2 . . ?
C24 C23 H23B 109.2 . . ?
H23A C23 H23B 107.9 . . ?
C19 C24 C23 108.4(3) . . ?
C19 C24 H24A 110.0 . . ?
C23 C24 H24A 110.0 . . ?
C19 C24 H24B 110.0 . . ?
C23 C24 H24B 110.0 . . ?
H24A C24 H24B 108.4 . . ?
C30 C25 C26 110.6(3) . . ?
C30 C25 P1 115.9(2) . . ?
C26 C25 P1 110.3(2) . . ?
C30 C25 H25A 106.5 . . ?
C26 C25 H25A 106.5 . . ?
P1 C25 H25A 106.5 . . ?
C27 C26 C25 109.4(3) . . ?
C27 C26 H26A 109.8 . . ?
C25 C26 H26A 109.8 . . ?
C27 C26 H26B 109.8 . . ?
C25 C26 H26B 109.8 . . ?
H26A C26 H26B 108.2 . . ?
C28 C27 C26 111.6(3) . . ?
C28 C27 H27A 109.3 . . ?
C26 C27 H27A 109.3 . . ?
C28 C27 H27B 109.3 . . ?
C26 C27 H27B 109.3 . . ?
H27A C27 H27B 108.0 . . ?
C29 C28 C27 110.6(4) . . ?
C29 C28 H28A 109.5 . . ?
C27 C28 H28A 109.5 . . ?
C29 C28 H28B 109.5 . . ?
C27 C28 H28B 109.5 . . ?
H28A C28 H28B 108.1 . . ?
C28 C29 C30 111.2(3) . . ?
C28 C29 H29A 109.4 . . ?
C30 C29 H29A 109.4 . . ?
C28 C29 H29B 109.4 . . ?
C30 C29 H29B 109.4 . . ?
H29A C29 H29B 108.0 . . ?
C29 C30 C25 109.8(3) . . ?
C29 C30 H30A 109.7 . . ?
C25 C30 H30A 109.7 . . ?
C29 C30 H30B 109.7 . . ?
C25 C30 H30B 109.7 . . ?
H30A C30 H30B 108.2 . . ?
C36 C31 C32 110.1(3) . . ?
C36 C31 P1 113.6(2) . . ?
C32 C31 P1 113.7(2) . . ?
C36 C31 H31A 106.3 . . ?
C32 C31 H31A 106.3 . . ?
P1 C31 H31A 106.3 . . ?
C33 C32 C31 109.8(3) . . ?
C33 C32 H32A 109.7 . . ?
C31 C32 H32A 109.7 . . ?
C33 C32 H32B 109.7 . . ?
C31 C32 H32B 109.7 . . ?
H32A C32 H32B 108.2 . . ?
C34 C33 C32 111.8(3) . . ?
C34 C33 H33A 109.2 . . ?
C32 C33 H33A 109.2 . . ?
C34 C33 H33B 109.2 . . ?
C32 C33 H33B 109.2 . . ?
H33A C33 H33B 107.9 . . ?
C35 C34 C33 111.1(3) . . ?
C35 C34 H34A 109.4 . . ?
C33 C34 H34A 109.4 . . ?
C35 C34 H34B 109.4 . . ?
C33 C34 H34B 109.4 . . ?
H34A C34 H34B 108.0 . . ?
C36 C35 C34 112.1(3) . . ?
C36 C35 H35A 109.2 . . ?
C34 C35 H35A 109.2 . . ?
C36 C35 H35B 109.2 . . ?
C34 C35 H35B 109.2 . . ?
H35A C35 H35B 107.9 . . ?
C35 C36 C31 109.9(3) . . ?
C35 C36 H36A 109.7 . . ?
C31 C36 H36A 109.7 . . ?
C35 C36 H36B 109.7 . . ?
C31 C36 H36B 109.7 . . ?
H36A C36 H36B 108.2 . . ?
Cl2 C100 Cl1 128.0(13) . . ?
Cl2 C100 Cl2A 62.7(8) . . ?
Cl1 C100 Cl2A 114.4(8) . . ?
Cl2 C100 H10A 106.1(12) . . ?
Cl1 C100 H10A 106.2(13) . . ?
Cl2A C100 H10A 135.1(17) . . ?
Cl2 C100 H10B 106.0(15) . . ?
Cl1 C100 H10B 106.3(11) . . ?
Cl2A C100 H10B 50.0(9) . . ?
H10A C100 H10B 101.3(16) . . ?
Cl2 C100 H10C 47.9(9) . . ?
Cl1 C100 H10C 112.0(19) . . ?
Cl2A C100 H10C 110.2(12) . . ?
H10A C100 H10C 69.0(10) . . ?
H10B C100 H10C 141.7(17) . . ?
Cl2 C100 H10D 123.1(11) . . ?
Cl1 C100 H10D 107.8(11) . . ?
Cl2A C100 H10D 106.8(19) . . ?
H10A C100 H10D 39.7(5) . . ?
H10B C100 H10D 62.5(13) . . ?
H10C C100 H10D 104.9(11) . . ?
C100 Cl2 Cl2A 60.2(8) . . ?
C100 Cl2 H10C 37.3(8) . . ?
Cl2A Cl2 H10C 97.2(6) . . ?
C100 Cl2A Cl2 57.2(7) . . ?
C100 Cl2A H10B 38.3(8) . . ?
Cl2 Cl2A H10B 90.7(6) . . ?

loop_
_geom_bond_atom_site_label_1
_geom_bond_atom_site_label_2
_geom_bond_distance
_geom_bond_site_symmetry_2
_geom_bond_publ_flag
P1 C16 1.817(3) . ?
P1 C19 1.824(3) . ?
P1 C31 1.825(3) . ?
P1 C25 1.831(3) . ?
B1 F1 1.433(4) . ?
B1 C1 1.620(6) . ?
B1 C13 1.658(5) . ?
B1 C7 1.670(6) . ?
F2 C8 1.349(4) . ?
F3 C9 1.351(5) . ?
F4 C10 1.354(5) . ?
F5 C11 1.349(5) . ?
F6 C12 1.337(5) . ?
F7 C14 1.355(4) . ?
F8 C15 1.341(4) . ?
F9 C17 1.344(4) . ?
F10 C18 1.352(4) . ?
C1 C2 1.398(6) . ?
C1 C6 1.398(6) . ?
C2 C3 1.384(7) . ?
C2 H2A 0.9300 . ?
C3 C4 1.349(9) . ?
C3 H3A 0.9300 . ?
C4 C5 1.368(9) . ?
C4 H4A 0.9300 . ?
C5 C6 1.392(8) . ?
C5 H5A 0.9300 . ?
C6 H6A 0.9300 . ?
C7 C8 1.385(5) . ?
C7 C12 1.392(5) . ?
C8 C9 1.384(6) . ?
C9 C10 1.361(7) . ?
C10 C11 1.352(7) . ?
C11 C12 1.384(6) . ?
C13 C14 1.383(5) . ?
C13 C18 1.383(5) . ?
C14 C15 1.384(5) . ?
C15 C16 1.397(4) . ?
C16 C17 1.401(5) . ?
C17 C18 1.374(5) . ?
C19 C24 1.527(5) . ?
C19 C20 1.543(5) . ?
C19 H19A 0.9800 . ?
C20 C21 1.518(6) . ?
C20 H20A 0.9700 . ?
C20 H20B 0.9700 . ?
C21 C22 1.510(7) . ?
C21 H21A 0.9700 . ?
C21 H21B 0.9700 . ?
C22 C23 1.520(7) . ?
C22 H22A 0.9700 . ?
C22 H22B 0.9700 . ?
C23 C24 1.528(5) . ?
C23 H23A 0.9700 . ?
C23 H23B 0.9700 . ?
C24 H24A 0.9700 . ?
C24 H24B 0.9700 . ?
C25 C30 1.530(5) . ?
C25 C26 1.540(5) . ?
C25 H25A 0.9800 . ?
C26 C27 1.528(5) . ?
C26 H26A 0.9700 . ?
C26 H26B 0.9700 . ?
C27 C28 1.526(6) . ?
C27 H27A 0.9700 . ?
C27 H27B 0.9700 . ?
C28 C29 1.507(6) . ?
C28 H28A 0.9700 . ?
C28 H28B 0.9700 . ?
C29 C30 1.526(5) . ?
C29 H29A 0.9700 . ?
C29 H29B 0.9700 . ?
C30 H30A 0.9700 . ?
C30 H30B 0.9700 . ?
C31 C36 1.537(5) . ?
C31 C32 1.546(5) . ?
C31 H31A 0.9800 . ?
C32 C33 1.524(5) . ?
C32 H32A 0.9700 . ?
C32 H32B 0.9700 . ?
C33 C34 1.522(6) . ?
C33 H33A 0.9700 . ?
C33 H33B 0.9700 . ?
C34 C35 1.520(6) . ?
C34 H34A 0.9700 . ?
C34 H34B 0.9700 . ?
C35 C36 1.510(5) . ?
C35 H35A 0.9700 . ?
C35 H35B 0.9700 . ?
C36 H36A 0.9700 . ?
C36 H36B 0.9700 . ?
C100 Cl2 1.550(15) . ?
C100 Cl1 1.589(15) . ?
C100 Cl2A 1.600(18) . ?
C100 H10A 0.995(12) . ?
C100 H10B 0.99(2) . ?
C100 H10C 0.941(19) . ?
C100 H10D 1.014(16) . ?
Cl2 Cl2A 1.638(13) . ?
Cl2 H10C 1.153(10) . ?
Cl2A H10B 1.227(9) . ?

loop_
_geom_torsion_atom_site_label_1
_geom_torsion_atom_site_label_2
_geom_torsion_atom_site_label_3
_geom_torsion_atom_site_label_4
_geom_torsion
_geom_torsion_site_symmetry_1
_geom_torsion_site_symmetry_2
_geom_torsion_site_symmetry_3
_geom_torsion_site_symmetry_4
_geom_torsion_publ_flag
F1 B1 C1 C2 148.8(4) . . . . ?
C13 B1 C1 C2 -92.1(4) . . . . ?
C7 B1 C1 C2 29.5(5) . . . . ?
F1 B1 C1 C6 -36.7(5) . . . . ?
C13 B1 C1 C6 82.4(4) . . . . ?
C7 B1 C1 C6 -156.0(3) . . . . ?
C6 C1 C2 C3 -0.8(6) . . . . ?
B1 C1 C2 C3 173.8(4) . . . . ?
C1 C2 C3 C4 0.3(7) . . . . ?
C2 C3 C4 C5 1.0(9) . . . . ?
C3 C4 C5 C6 -1.8(9) . . . . ?
C4 C5 C6 C1 1.3(8) . . . . ?
C2 C1 C6 C5 0.0(6) . . . . ?
B1 C1 C6 C5 -175.0(4) . . . . ?
F1 B1 C7 C8 92.2(4) . . . . ?
C1 B1 C7 C8 -146.3(4) . . . . ?
C13 B1 C7 C8 -27.5(5) . . . . ?
F1 B1 C7 C12 -82.4(4) . . . . ?
C1 B1 C7 C12 39.1(5) . . . . ?
C13 B1 C7 C12 158.0(3) . . . . ?
C12 C7 C8 F2 177.5(3) . . . . ?
B1 C7 C8 F2 2.5(6) . . . . ?
C12 C7 C8 C9 -2.3(6) . . . . ?
B1 C7 C8 C9 -177.4(4) . . . . ?
F2 C8 C9 F3 0.9(6) . . . . ?
C7 C8 C9 F3 -179.2(4) . . . . ?
F2 C8 C9 C10 -179.7(4) . . . . ?
C7 C8 C9 C10 0.2(7) . . . . ?
F3 C9 C10 C11 -178.7(4) . . . . ?
C8 C9 C10 C11 2.0(7) . . . . ?
F3 C9 C10 F4 0.4(7) . . . . ?
C8 C9 C10 F4 -178.9(4) . . . . ?
F4 C10 C11 F5 -0.8(7) . . . . ?
C9 C10 C11 F5 178.3(4) . . . . ?
F4 C10 C11 C12 179.2(4) . . . . ?
C9 C10 C11 C12 -1.7(7) . . . . ?
F5 C11 C12 F6 -2.8(6) . . . . ?
C10 C11 C12 F6 177.2(4) . . . . ?
F5 C11 C12 C7 179.2(4) . . . . ?
C10 C11 C12 C7 -0.7(7) . . . . ?
C8 C7 C12 F6 -175.2(3) . . . . ?
B1 C7 C12 F6 -0.1(6) . . . . ?
C8 C7 C12 C11 2.6(6) . . . . ?
B1 C7 C12 C11 177.7(4) . . . . ?
F1 B1 C13 C14 8.6(5) . . . . ?
C1 B1 C13 C14 -109.3(4) . . . . ?
C7 B1 C13 C14 124.8(4) . . . . ?
F1 B1 C13 C18 -171.8(3) . . . . ?
C1 B1 C13 C18 70.3(4) . . . . ?
C7 B1 C13 C18 -55.6(4) . . . . ?
C18 C13 C14 F7 -177.4(3) . . . . ?
B1 C13 C14 F7 2.2(6) . . . . ?
C18 C13 C14 C15 3.9(5) . . . . ?
B1 C13 C14 C15 -176.5(3) . . . . ?
F7 C14 C15 F8 0.1(5) . . . . ?
C13 C14 C15 F8 178.9(3) . . . . ?
F7 C14 C15 C16 -179.5(3) . . . . ?
C13 C14 C15 C16 -0.7(6) . . . . ?
F8 C15 C16 C17 177.3(3) . . . . ?
C14 C15 C16 C17 -3.1(5) . . . . ?
F8 C15 C16 P1 -11.7(5) . . . . ?
C14 C15 C16 P1 167.9(3) . . . . ?
C19 P1 C16 C15 140.3(3) . . . . ?
C31 P1 C16 C15 14.4(4) . . . . ?
C25 P1 C16 C15 -102.6(3) . . . . ?
C19 P1 C16 C17 -49.1(3) . . . . ?
C31 P1 C16 C17 -175.0(3) . . . . ?
C25 P1 C16 C17 67.9(3) . . . . ?
C15 C16 C17 F9 -177.0(3) . . . . ?
P1 C16 C17 F9 11.4(4) . . . . ?
C15 C16 C17 C18 3.6(5) . . . . ?
P1 C16 C17 C18 -168.0(3) . . . . ?
F9 C17 C18 F10 -2.3(4) . . . . ?
C16 C17 C18 F10 177.1(3) . . . . ?
F9 C17 C18 C13 -179.7(3) . . . . ?
C16 C17 C18 C13 -0.3(5) . . . . ?
C14 C13 C18 F10 179.3(3) . . . . ?
B1 C13 C18 F10 -0.4(5) . . . . ?
C14 C13 C18 C17 -3.4(5) . . . . ?
B1 C13 C18 C17 176.9(3) . . . . ?
C16 P1 C19 C24 -178.0(3) . . . . ?
C31 P1 C19 C24 -54.2(3) . . . . ?
C25 P1 C19 C24 65.5(3) . . . . ?
C16 P1 C19 C20 -48.5(3) . . . . ?
C31 P1 C19 C20 75.2(3) . . . . ?
C25 P1 C19 C20 -165.1(3) . . . . ?
C24 C19 C20 C21 -59.6(4) . . . . ?
P1 C19 C20 C21 169.3(3) . . . . ?
C19 C20 C21 C22 55.4(5) . . . . ?
C20 C21 C22 C23 -53.1(5) . . . . ?
C21 C22 C23 C24 53.7(5) . . . . ?
C20 C19 C24 C23 60.3(4) . . . . ?
P1 C19 C24 C23 -168.5(3) . . . . ?
C22 C23 C24 C19 -56.9(5) . . . . ?
C16 P1 C25 C30 -69.7(3) . . . . ?
C19 P1 C25 C30 46.6(3) . . . . ?
C31 P1 C25 C30 170.8(3) . . . . ?
C16 P1 C25 C26 56.9(3) . . . . ?
C19 P1 C25 C26 173.2(2) . . . . ?
C31 P1 C25 C26 -62.6(3) . . . . ?
C30 C25 C26 C27 -57.5(4) . . . . ?
P1 C25 C26 C27 173.0(3) . . . . ?
C25 C26 C27 C28 56.4(5) . . . . ?
C26 C27 C28 C29 -56.5(5) . . . . ?
C27 C28 C29 C30 56.9(5) . . . . ?
C28 C29 C30 C25 -58.1(5) . . . . ?
C26 C25 C30 C29 58.3(4) . . . . ?
P1 C25 C30 C29 -175.2(3) . . . . ?
C16 P1 C31 C36 72.0(3) . . . . ?
C19 P1 C31 C36 -49.9(3) . . . . ?
C25 P1 C31 C36 -170.5(2) . . . . ?
C16 P1 C31 C32 -161.1(2) . . . . ?
C19 P1 C31 C32 77.0(3) . . . . ?
C25 P1 C31 C32 -43.6(3) . . . . ?
C36 C31 C32 C33 -58.0(4) . . . . ?
P1 C31 C32 C33 173.2(3) . . . . ?
C31 C32 C33 C34 56.2(4) . . . . ?
C32 C33 C34 C35 -54.4(5) . . . . ?
C33 C34 C35 C36 54.9(5) . . . . ?
C34 C35 C36 C31 -57.1(5) . . . . ?
C32 C31 C36 C35 58.5(4) . . . . ?
P1 C31 C36 C35 -172.7(3) . . . . ?
Cl1 C100 Cl2 Cl2A 100.7(15) . . . . ?
Cl1 C100 Cl2A Cl2 -121.7(15) . . . . ?
